data_7014989
loop_
_publ_author_name
'Liang, Jingjing'
'Chen, Jiangfang'
'Zhao, Jing'
'Pan, Yingli'
'Zhang, Yong'
'Jia, Dingxian'

_publ_section_title
;
 Effects of lanthanide metal size and amino ligand denticity on the
 solvothermal systems Ln/Sn/Se/en and Ln/Sn/Se/dien (Ln = lanthanide)
;
_journal_issue 11
_journal_name_full 'Dalton Transactions'
_journal_page_first 2631
_journal_paper_doi 10.1039/c0dt01424a
_journal_volume 40
_journal_year 2011
_chemical_formula_moiety 'C16 H64 Ce2 N16 Se8 Sn2'
_chemical_formula_sum 'C16 H64 Ce2 N16 Se8 Sn2'
_chemical_formula_weight 1630.14
_chemical_name_systematic
;
?
;
_space_group_IT_number 14
_symmetry_cell_setting monoclinic
_symmetry_Int_Tables_number 14
_symmetry_space_group_name_Hall '-P 2yn'
_symmetry_space_group_name_H-M 'P 1 21/n 1'
_atom_sites_solution_hydrogens geom
_atom_sites_solution_primary direct
_atom_sites_solution_secondary difmap
_audit_creation_method SHELXL-97
_cell_angle_alpha 90.00
_cell_angle_beta 101.878(3)
_cell_angle_gamma 90.00
_cell_formula_units_Z 2
_cell_length_a 10.0942(10)
_cell_length_b 16.6159(13)
_cell_length_c 13.3973(13)
_cell_measurement_reflns_used 10720
_cell_measurement_temperature 223(2)
_cell_measurement_theta_max 27.5
_cell_measurement_theta_min 3.1
_cell_volume 2198.9(4)
_computing_cell_refinement CrystalClear
_computing_data_collection CrystalClear
_computing_data_reduction CrystalStructure
_computing_structure_refinement 'SHELXL-97 (Sheldrick, 1997)'
_computing_structure_solution 'SHELXS-97 (Sheldrick, 1990)'
_diffrn_ambient_temperature 223(2)
_diffrn_detector_area_resol_mean 14.63
_diffrn_measured_fraction_theta_full 0.993
_diffrn_measured_fraction_theta_max 0.993
_diffrn_measurement_device_type 'Rigaku Saturn'
_diffrn_measurement_method \w
_diffrn_radiation_monochromator graphite
_diffrn_radiation_source 'fine-focus sealed tube'
_diffrn_radiation_type MoK\a
_diffrn_radiation_wavelength 0.71073
_diffrn_reflns_av_R_equivalents 0.0283
_diffrn_reflns_av_sigmaI/netI 0.0335
_diffrn_reflns_limit_h_max 12
_diffrn_reflns_limit_h_min -10
_diffrn_reflns_limit_k_max 17
_diffrn_reflns_limit_k_min -19
_diffrn_reflns_limit_l_max 16
_diffrn_reflns_limit_l_min -11
_diffrn_reflns_number 10994
_diffrn_reflns_theta_full 25.35
_diffrn_reflns_theta_max 25.35
_diffrn_reflns_theta_min 3.08
_exptl_absorpt_coefficient_mu 9.808
_exptl_absorpt_correction_T_max 0.2712
_exptl_absorpt_correction_T_min 0.1045
_exptl_absorpt_correction_type multi-scan
_exptl_absorpt_process_details 'Jacobson, R. (1998) Private communication'
_exptl_crystal_colour light-yellow
_exptl_crystal_density_diffrn 2.462
_exptl_crystal_density_method 'not measured'
_exptl_crystal_description block
_exptl_crystal_F_000 1520
_exptl_crystal_size_max 0.42
_exptl_crystal_size_mid 0.20
_exptl_crystal_size_min 0.18
_refine_diff_density_max 1.717
_refine_diff_density_min -1.237
_refine_diff_density_rms 0.165
_refine_ls_extinction_method none
_refine_ls_goodness_of_fit_ref 1.032
_refine_ls_hydrogen_treatment constr
_refine_ls_matrix_type full
_refine_ls_number_parameters 194
_refine_ls_number_reflns 3990
_refine_ls_number_restraints 0
_refine_ls_restrained_S_all 1.032
_refine_ls_R_factor_all 0.0317
_refine_ls_R_factor_gt 0.0250
_refine_ls_shift/su_max 0.001
_refine_ls_shift/su_mean 0.000
_refine_ls_structure_factor_coef Fsqd
_refine_ls_weighting_details 'calc w=1/[\s^2^(Fo^2^)+(0.0315P)^2^+0.0000P] where P=(Fo^2^+2Fc^2^)/3'
_refine_ls_weighting_scheme calc
_refine_ls_wR_factor_gt 0.0571
_refine_ls_wR_factor_ref 0.0591
_reflns_number_gt 3471
_reflns_number_total 3990
_reflns_threshold_expression >2sigma(I)
_cod_data_source_file C0DT01424A.TXT
_cod_data_source_block compound_1a
_cod_original_sg_symbol_H-M 'P 21/n'
_cod_database_code 7014989

loop_
_symmetry_equiv_pos_as_xyz
'x, y, z'
'-x+1/2, y+1/2, -z+1/2'
'-x, -y, -z'
'x-1/2, -y-1/2, z-1/2'

loop_
_atom_site_label
_atom_site_type_symbol
_atom_site_fract_x
_atom_site_fract_y
_atom_site_fract_z
_atom_site_U_iso_or_equiv
_atom_site_adp_type
_atom_site_occupancy
_atom_site_symmetry_multiplicity
_atom_site_calc_flag
_atom_site_refinement_flags
_atom_site_disorder_assembly
_atom_site_disorder_group
Sn1 Sn 0.55475(3) 0.440075(17) 0.40822(2) 0.01676(9) Uani 1 1 d . . .
Se1 Se 0.61738(5) 0.00149(3) 0.53691(4) 0.02935(13) Uani 1 1 d . . .
Se2 Se 0.43049(5) 0.40786(3) 0.23521(4) 0.02639(12) Uani 1 1 d . . .
Se3 Se 0.78623(4) 0.38496(3) 0.45082(4) 0.02302(12) Uani 1 1 d . . .
Se4 Se 0.55744(5) 0.59372(3) 0.43983(4) 0.02471(12) Uani 1 1 d . . .
Ce1 Ce 0.56423(2) 0.093194(14) 0.32073(2) 0.01821(8) Uani 1 1 d . . .
N1 N 0.8320(4) 0.0662(3) 0.3164(3) 0.0318(10) Uani 1 1 d . . .
H1A H 0.8420 0.0143 0.2977 0.038 Uiso 1 1 calc R . .
H1B H 0.8562 0.0986 0.2684 0.038 Uiso 1 1 calc R . .
N2 N 0.7630(4) 0.1681(2) 0.4709(3) 0.0278(9) Uani 1 1 d . . .
H2A H 0.7486 0.2222 0.4675 0.033 Uiso 1 1 calc R . .
H2B H 0.7522 0.1513 0.5334 0.033 Uiso 1 1 calc R . .
N3 N 0.4477(4) 0.1949(2) 0.4375(3) 0.0329(10) Uani 1 1 d . . .
H3A H 0.4462 0.1697 0.4975 0.040 Uiso 1 1 calc R . .
H3B H 0.5022 0.2388 0.4523 0.040 Uiso 1 1 calc R . .
N4 N 0.3467(4) 0.1846(2) 0.2272(3) 0.0311(10) Uani 1 1 d . . .
H4A H 0.3729 0.2361 0.2186 0.037 Uiso 1 1 calc R . .
H4B H 0.3088 0.1637 0.1651 0.037 Uiso 1 1 calc R . .
N5 N 0.5954(4) 0.0988(2) 0.1246(3) 0.0207(8) Uani 1 1 d . . .
H5A H 0.6711 0.0706 0.1196 0.025 Uiso 1 1 calc R . .
H5B H 0.5235 0.0737 0.0845 0.025 Uiso 1 1 calc R . .
N6 N 0.6542(4) 0.2357(2) 0.2570(3) 0.0216(9) Uani 1 1 d . . .
H6A H 0.5859 0.2724 0.2505 0.026 Uiso 1 1 calc R . .
H6B H 0.7234 0.2539 0.3064 0.026 Uiso 1 1 calc R . .
N7 N 0.6149(4) -0.0631(2) 0.2849(3) 0.0295(10) Uani 1 1 d . . .
H7A H 0.6666 -0.0649 0.2368 0.035 Uiso 1 1 calc R . .
H7B H 0.6647 -0.0845 0.3432 0.035 Uiso 1 1 calc R . .
N8 N 0.3601(4) 0.0059(2) 0.1977(3) 0.0232(9) Uani 1 1 d . . .
H8A H 0.2926 -0.0021 0.2323 0.028 Uiso 1 1 calc R . .
H8B H 0.3255 0.0359 0.1415 0.028 Uiso 1 1 calc R . .
C1 C 0.9237(6) 0.0814(5) 0.4159(6) 0.0370(16) Uani 1 1 d . . .
H1C H 0.9142 0.0370 0.4621 0.080 Uiso 1 1 calc R . .
H1D H 1.0172 0.0807 0.4059 0.080 Uiso 1 1 calc R . .
C2 C 0.9025(6) 0.1525(5) 0.4624(6) 0.0370(16) Uani 1 1 d . . .
H2C H 0.9326 0.1968 0.4242 0.080 Uiso 1 1 calc R . .
H2D H 0.9596 0.1529 0.5311 0.080 Uiso 1 1 calc R . .
C3 C 0.3106(5) 0.2231(3) 0.3945(4) 0.0372(13) Uani 1 1 d . . .
H3C H 0.3129 0.2813 0.3830 0.045 Uiso 1 1 calc R . .
H3D H 0.2529 0.2133 0.4438 0.045 Uiso 1 1 calc R . .
C4 C 0.2499(5) 0.1822(3) 0.2957(5) 0.0360(13) Uani 1 1 d . . .
H4C H 0.2282 0.1262 0.3087 0.043 Uiso 1 1 calc R . .
H4D H 0.1658 0.2095 0.2634 0.043 Uiso 1 1 calc R . .
C5 C 0.6065(5) 0.1803(3) 0.0850(4) 0.0233(10) Uani 1 1 d . . .
H5C H 0.5166 0.2052 0.0694 0.028 Uiso 1 1 calc R . .
H5D H 0.6400 0.1770 0.0214 0.028 Uiso 1 1 calc R . .
C6 C 0.7010(5) 0.2324(3) 0.1603(4) 0.0244(11) Uani 1 1 d . . .
H6C H 0.7928 0.2102 0.1721 0.029 Uiso 1 1 calc R . .
H6D H 0.7034 0.2868 0.1326 0.029 Uiso 1 1 calc R . .
C7 C 0.4939(5) -0.1147(3) 0.2504(4) 0.0341(13) Uani 1 1 d . . .
H7C H 0.4471 -0.1235 0.3066 0.041 Uiso 1 1 calc R . .
H7D H 0.5213 -0.1670 0.2277 0.041 Uiso 1 1 calc R . .
C8 C 0.4018(5) -0.0727(3) 0.1639(4) 0.0293(12) Uani 1 1 d . . .
H8C H 0.4487 -0.0651 0.1074 0.035 Uiso 1 1 calc R . .
H8D H 0.3215 -0.1060 0.1394 0.035 Uiso 1 1 calc R . .

loop_
_atom_site_aniso_label
_atom_site_aniso_U_11
_atom_site_aniso_U_22
_atom_site_aniso_U_33
_atom_site_aniso_U_23
_atom_site_aniso_U_13
_atom_site_aniso_U_12
Sn1 0.01749(15) 0.01704(16) 0.01641(18) -0.00159(12) 0.00505(13) -0.00060(12)
Se1 0.0355(3) 0.0330(3) 0.0190(3) 0.0065(2) 0.0044(2) -0.0066(2)
Se2 0.0283(3) 0.0292(3) 0.0196(3) -0.0047(2) -0.0001(2) 0.0020(2)
Se3 0.0185(2) 0.0266(3) 0.0231(3) -0.00437(19) 0.0024(2) 0.00313(19)
Se4 0.0345(3) 0.0167(2) 0.0276(3) -0.00016(19) 0.0172(2) -0.0034(2)
Ce1 0.02153(13) 0.01746(14) 0.01736(15) -0.00070(10) 0.00446(10) 0.00045(10)
N1 0.025(2) 0.038(2) 0.031(3) -0.006(2) 0.004(2) 0.0002(19)
N2 0.041(2) 0.023(2) 0.018(2) -0.0023(17) 0.0034(19) -0.0032(18)
N3 0.049(3) 0.029(2) 0.023(3) -0.0060(19) 0.012(2) 0.001(2)
N4 0.036(2) 0.029(2) 0.028(3) -0.0008(19) 0.006(2) 0.003(2)
N5 0.0227(19) 0.021(2) 0.018(2) -0.0033(16) 0.0026(17) -0.0028(16)
N6 0.028(2) 0.021(2) 0.015(2) -0.0021(16) 0.0043(17) 0.0010(17)
N7 0.034(2) 0.026(2) 0.027(3) -0.0003(18) 0.004(2) 0.0007(19)
N8 0.024(2) 0.028(2) 0.019(2) 0.0009(17) 0.0073(17) -0.0028(17)
C1 0.036(2) 0.037(4) 0.031(4) -0.003(3) -0.007(2) 0.005(3)
C2 0.036(2) 0.037(4) 0.031(4) -0.003(3) -0.007(2) 0.005(3)
C3 0.044(3) 0.035(3) 0.039(4) -0.006(3) 0.023(3) 0.009(3)
C4 0.028(3) 0.033(3) 0.049(4) 0.003(3) 0.012(3) 0.008(2)
C5 0.031(2) 0.022(2) 0.018(3) 0.0038(19) 0.007(2) -0.003(2)
C6 0.029(2) 0.024(3) 0.022(3) 0.002(2) 0.009(2) -0.005(2)
C7 0.045(3) 0.021(3) 0.038(4) -0.003(2) 0.012(3) -0.004(2)
C8 0.031(3) 0.031(3) 0.027(3) -0.013(2) 0.009(2) -0.013(2)

loop_
_atom_type_symbol
_atom_type_description
_atom_type_scat_dispersion_real
_atom_type_scat_dispersion_imag
_atom_type_scat_source
C C 0.0033 0.0016 'International Tables Vol C Tables 4.2.6.8 and 6.1.1.4'
H H 0.0000 0.0000 'International Tables Vol C Tables 4.2.6.8 and 6.1.1.4'
N N 0.0061 0.0033 'International Tables Vol C Tables 4.2.6.8 and 6.1.1.4'
Se Se -0.0929 2.2259 'International Tables Vol C Tables 4.2.6.8 and 6.1.1.4'
Sn Sn -0.6537 1.4246 'International Tables Vol C Tables 4.2.6.8 and 6.1.1.4'
Ce Ce -0.2486 2.6331 'International Tables Vol C Tables 4.2.6.8 and 6.1.1.4'

loop_
_geom_angle_atom_site_label_1
_geom_angle_atom_site_label_2
_geom_angle_atom_site_label_3
_geom_angle
_geom_angle_site_symmetry_1
_geom_angle_site_symmetry_3
_geom_angle_publ_flag
Se2 Sn1 Se3 114.40(2) . . ?
Se2 Sn1 Se4 118.29(2) . 3_666 ?
Se3 Sn1 Se4 106.55(2) . 3_666 ?
Se2 Sn1 Se4 110.83(2) . . ?
Se3 Sn1 Se4 110.565(19) . . ?
Se4 Sn1 Se4 94.410(17) 3_666 . ?
Se1 Se1 Ce1 70.59(2) 3_656 . ?
Se1 Se1 Ce1 66.76(2) 3_656 3_656 ?
Ce1 Se1 Ce1 137.349(18) . 3_656 ?
Sn1 Se4 Sn1 85.590(17) 3_666 . ?
N7 Ce1 N5 78.30(12) . . ?
N7 Ce1 N3 144.58(13) . . ?
N5 Ce1 N3 133.16(12) . . ?
N7 Ce1 N6 133.45(12) . . ?
N5 Ce1 N6 63.61(11) . . ?
N3 Ce1 N6 81.53(12) . . ?
N7 Ce1 N4 127.65(13) . . ?
N5 Ce1 N4 77.33(12) . . ?
N3 Ce1 N4 61.39(13) . . ?
N6 Ce1 N4 70.43(12) . . ?
N7 Ce1 N1 67.53(13) . . ?
N5 Ce1 N1 71.03(12) . . ?
N3 Ce1 N1 130.86(13) . . ?
N6 Ce1 N1 75.17(12) . . ?
N4 Ce1 N1 140.89(13) . . ?
N7 Ce1 N8 62.41(12) . . ?
N5 Ce1 N8 70.20(11) . . ?
N3 Ce1 N8 108.07(12) . . ?
N6 Ce1 N8 121.43(12) . . ?
N4 Ce1 N8 65.89(12) . . ?
N1 Ce1 N8 121.04(12) . . ?
N7 Ce1 N2 114.65(12) . . ?
N5 Ce1 N2 117.94(11) . . ?
N3 Ce1 N2 69.20(13) . . ?
N6 Ce1 N2 66.89(12) . . ?
N4 Ce1 N2 117.71(12) . . ?
N1 Ce1 N2 61.95(12) . . ?
N8 Ce1 N2 171.25(12) . . ?
N7 Ce1 Se1 72.72(10) . . ?
N5 Ce1 Se1 149.00(8) . . ?
N3 Ce1 Se1 77.82(10) . . ?
N6 Ce1 Se1 133.35(8) . . ?
N4 Ce1 Se1 129.85(9) . . ?
N1 Ce1 Se1 87.66(10) . . ?
N8 Ce1 Se1 104.70(8) . . ?
N2 Ce1 Se1 66.73(9) . . ?
N7 Ce1 Se1 78.06(9) . 3_656 ?
N5 Ce1 Se1 139.87(8) . 3_656 ?
N3 Ce1 Se1 66.93(9) . 3_656 ?
N6 Ce1 Se1 148.43(8) . 3_656 ?
N4 Ce1 Se1 92.29(9) . 3_656 ?
N1 Ce1 Se1 126.77(10) . 3_656 ?
N8 Ce1 Se1 70.19(8) . 3_656 ?
N2 Ce1 Se1 101.32(8) . 3_656 ?
Se1 Ce1 Se1 42.651(18) . 3_656 ?
C1 N1 Ce1 112.8(3) . . ?
C1 N1 H1A 109.0 . . ?
Ce1 N1 H1A 109.0 . . ?
C1 N1 H1B 109.0 . . ?
Ce1 N1 H1B 109.0 . . ?
H1A N1 H1B 107.8 . . ?
C2 N2 Ce1 115.0(3) . . ?
C2 N2 H2A 108.5 . . ?
Ce1 N2 H2A 108.5 . . ?
C2 N2 H2B 108.5 . . ?
Ce1 N2 H2B 108.5 . . ?
H2A N2 H2B 107.5 . . ?
C3 N3 Ce1 117.2(3) . . ?
C3 N3 H3A 108.0 . . ?
Ce1 N3 H3A 108.0 . . ?
C3 N3 H3B 108.0 . . ?
Ce1 N3 H3B 108.0 . . ?
H3A N3 H3B 107.2 . . ?
C4 N4 Ce1 105.8(3) . . ?
C4 N4 H4A 110.6 . . ?
Ce1 N4 H4A 110.6 . . ?
C4 N4 H4B 110.6 . . ?
Ce1 N4 H4B 110.6 . . ?
H4A N4 H4B 108.7 . . ?
C5 N5 Ce1 114.5(3) . . ?
C5 N5 H5A 108.6 . . ?
Ce1 N5 H5A 108.6 . . ?
C5 N5 H5B 108.6 . . ?
Ce1 N5 H5B 108.6 . . ?
H5A N5 H5B 107.6 . . ?
C6 N6 Ce1 115.5(3) . . ?
C6 N6 H6A 108.4 . . ?
Ce1 N6 H6A 108.4 . . ?
C6 N6 H6B 108.4 . . ?
Ce1 N6 H6B 108.4 . . ?
H6A N6 H6B 107.5 . . ?
C7 N7 Ce1 115.8(3) . . ?
C7 N7 H7A 108.3 . . ?
Ce1 N7 H7A 108.3 . . ?
C7 N7 H7B 108.3 . . ?
Ce1 N7 H7B 108.3 . . ?
H7A N7 H7B 107.4 . . ?
C8 N8 Ce1 115.0(3) . . ?
C8 N8 H8A 108.5 . . ?
Ce1 N8 H8A 108.5 . . ?
C8 N8 H8B 108.5 . . ?
Ce1 N8 H8B 108.5 . . ?
H8A N8 H8B 107.5 . . ?
C2 C1 N1 115.4(6) . . ?
C2 C1 H1C 108.4 . . ?
N1 C1 H1C 108.4 . . ?
C2 C1 H1D 108.4 . . ?
N1 C1 H1D 108.4 . . ?
H1C C1 H1D 107.5 . . ?
C1 C2 N2 115.6(6) . . ?
C1 C2 H2C 108.4 . . ?
N2 C2 H2C 108.4 . . ?
C1 C2 H2D 108.4 . . ?
N2 C2 H2D 108.4 . . ?
H2C C2 H2D 107.5 . . ?
N3 C3 C4 112.6(4) . . ?
N3 C3 H3C 109.1 . . ?
C4 C3 H3C 109.1 . . ?
N3 C3 H3D 109.1 . . ?
C4 C3 H3D 109.1 . . ?
H3C C3 H3D 107.8 . . ?
N4 C4 C3 109.5(4) . . ?
N4 C4 H4C 109.8 . . ?
C3 C4 H4C 109.8 . . ?
N4 C4 H4D 109.8 . . ?
C3 C4 H4D 109.8 . . ?
H4C C4 H4D 108.2 . . ?
N5 C5 C6 111.9(4) . . ?
N5 C5 H5C 109.2 . . ?
C6 C5 H5C 109.2 . . ?
N5 C5 H5D 109.2 . . ?
C6 C5 H5D 109.2 . . ?
H5C C5 H5D 107.9 . . ?
N6 C6 C5 109.7(4) . . ?
N6 C6 H6C 109.7 . . ?
C5 C6 H6C 109.7 . . ?
N6 C6 H6D 109.7 . . ?
C5 C6 H6D 109.7 . . ?
H6C C6 H6D 108.2 . . ?
N7 C7 C8 108.2(4) . . ?
N7 C7 H7C 110.1 . . ?
C8 C7 H7C 110.1 . . ?
N7 C7 H7D 110.1 . . ?
C8 C7 H7D 110.1 . . ?
H7C C7 H7D 108.4 . . ?
N8 C8 C7 110.3(4) . . ?
N8 C8 H8C 109.6 . . ?
C7 C8 H8C 109.6 . . ?
N8 C8 H8D 109.6 . . ?
C7 C8 H8D 109.6 . . ?
H8C C8 H8D 108.1 . . ?

loop_
_geom_bond_atom_site_label_1
_geom_bond_atom_site_label_2
_geom_bond_distance
_geom_bond_site_symmetry_2
_geom_bond_publ_flag
Sn1 Se2 2.4567(6) . ?
Sn1 Se3 2.4648(6) . ?
Sn1 Se4 2.5868(6) 3_666 ?
Sn1 Se4 2.5870(6) . ?
Se1 Se1 2.3731(11) 3_656 ?
Se1 Ce1 3.2183(6) . ?
Se1 Ce1 3.3034(6) 3_656 ?
Se4 Sn1 2.5868(6) 3_666 ?
Ce1 N7 2.708(4) . ?
Ce1 N5 2.712(4) . ?
Ce1 N3 2.728(4) . ?
Ce1 N6 2.735(4) . ?
Ce1 N4 2.750(4) . ?
Ce1 N1 2.752(4) . ?
Ce1 N8 2.769(4) . ?
Ce1 N2 2.822(4) . ?
Ce1 Se1 3.3034(6) 3_656 ?
N1 C1 1.480(8) . ?
N1 H1A 0.9100 . ?
N1 H1B 0.9100 . ?
N2 C2 1.459(7) . ?
N2 H2A 0.9100 . ?
N2 H2B 0.9100 . ?
N3 C3 1.462(7) . ?
N3 H3A 0.9100 . ?
N3 H3B 0.9100 . ?
N4 C4 1.472(7) . ?
N4 H4A 0.9100 . ?
N4 H4B 0.9100 . ?
N5 C5 1.467(6) . ?
N5 H5A 0.9100 . ?
N5 H5B 0.9100 . ?
N6 C6 1.467(6) . ?
N6 H6A 0.9100 . ?
N6 H6B 0.9100 . ?
N7 C7 1.486(6) . ?
N7 H7A 0.9100 . ?
N7 H7B 0.9100 . ?
N8 C8 1.472(6) . ?
N8 H8A 0.9100 . ?
N8 H8B 0.9100 . ?
C1 C2 1.373(9) . ?
C1 H1C 0.9800 . ?
C1 H1D 0.9800 . ?
C2 H2C 0.9800 . ?
C2 H2D 0.9800 . ?
C3 C4 1.502(8) . ?
C3 H3C 0.9800 . ?
C3 H3D 0.9800 . ?
C4 H4C 0.9800 . ?
C4 H4D 0.9800 . ?
C5 C6 1.511(6) . ?
C5 H5C 0.9800 . ?
C5 H5D 0.9800 . ?
C6 H6C 0.9800 . ?
C6 H6D 0.9800 . ?
C7 C8 1.499(8) . ?
C7 H7C 0.9800 . ?
C7 H7D 0.9800 . ?
C8 H8C 0.9800 . ?
C8 H8D 0.9800 . ?

loop_
_geom_hbond_atom_site_label_D
_geom_hbond_atom_site_label_H
_geom_hbond_atom_site_label_A
_geom_hbond_distance_DH
_geom_hbond_distance_HA
_geom_hbond_distance_DA
_geom_hbond_angle_DHA
_geom_hbond_site_symmetry_A
N1 H1A Se2 0.91 3.00 3.719(4) 137.0 2_645
N2 H2A Se3 0.91 2.75 3.624(4) 162.4 .
N2 H2B Se1 0.91 2.84 3.338(4) 115.6 .
N4 H4A Se2 0.91 2.91 3.802(4) 166.1 .
N4 H4B Se3 0.91 2.95 3.807(5) 158.4 4_565
N5 H5B Se3 0.91 2.76 3.498(4) 138.4 4_565
N6 H6A Se2 0.91 2.73 3.619(4) 166.4 .
N6 H6B Se3 0.91 2.90 3.640(4) 140.0 .
N7 H7A Se3 0.91 2.78 3.608(5) 151.7 2_645
N8 H8A Se2 0.91 2.81 3.627(4) 149.9 2_545
N8 H8B Se3 0.91 2.83 3.710(4) 163.8 4_565

loop_
_geom_torsion_atom_site_label_1
_geom_torsion_atom_site_label_2
_geom_torsion_atom_site_label_3
_geom_torsion_atom_site_label_4
_geom_torsion
_geom_torsion_site_symmetry_1
_geom_torsion_site_symmetry_2
_geom_torsion_site_symmetry_3
_geom_torsion_site_symmetry_4
_geom_torsion_publ_flag
Se2 Sn1 Se4 Sn1 122.55(2) . . . 3_666 ?
Se3 Sn1 Se4 Sn1 -109.51(2) . . . 3_666 ?
Se4 Sn1 Se4 Sn1 0.0 3_666 . . 3_666 ?
Se1 Se1 Ce1 N7 -91.03(10) 3_656 . . . ?
Ce1 Se1 Ce1 N7 -91.03(10) 3_656 . . . ?
Se1 Se1 Ce1 N5 -112.60(15) 3_656 . . . ?
Ce1 Se1 Ce1 N5 -112.60(15) 3_656 . . . ?
Se1 Se1 Ce1 N3 69.06(10) 3_656 . . . ?
Ce1 Se1 Ce1 N3 69.06(10) 3_656 . . . ?
Se1 Se1 Ce1 N6 134.80(11) 3_656 . . . ?
Ce1 Se1 Ce1 N6 134.80(11) 3_656 . . . ?
Se1 Se1 Ce1 N4 33.97(12) 3_656 . . . ?
Ce1 Se1 Ce1 N4 33.97(12) 3_656 . . . ?
Se1 Se1 Ce1 N1 -158.21(9) 3_656 . . . ?
Ce1 Se1 Ce1 N1 -158.21(9) 3_656 . . . ?
Se1 Se1 Ce1 N8 -36.69(8) 3_656 . . . ?
Ce1 Se1 Ce1 N8 -36.69(8) 3_656 . . . ?
Se1 Se1 Ce1 N2 141.45(9) 3_656 . . . ?
Ce1 Se1 Ce1 N2 141.45(9) 3_656 . . . ?
Ce1 Se1 Ce1 Se1 0.0 3_656 . . 3_656 ?
N7 Ce1 N1 C1 -115.4(5) . . . . ?
N5 Ce1 N1 C1 159.7(5) . . . . ?
N3 Ce1 N1 C1 28.5(5) . . . . ?
N6 Ce1 N1 C1 93.0(4) . . . . ?
N4 Ce1 N1 C1 121.9(4) . . . . ?
N8 Ce1 N1 C1 -149.0(4) . . . . ?
N2 Ce1 N1 C1 21.6(4) . . . . ?
Se1 Ce1 N1 C1 -43.2(4) . . . . ?
Se1 Ce1 N1 C1 -61.5(5) 3_656 . . . ?
N7 Ce1 N2 C2 45.2(5) . . . . ?
N5 Ce1 N2 C2 -44.3(5) . . . . ?
N3 Ce1 N2 C2 -173.1(5) . . . . ?
N6 Ce1 N2 C2 -83.6(5) . . . . ?
N4 Ce1 N2 C2 -134.2(4) . . . . ?
N1 Ce1 N2 C2 1.3(4) . . . . ?
N8 Ce1 N2 C2 113.6(8) . . . . ?
Se1 Ce1 N2 C2 101.6(5) . . . . ?
Se1 Ce1 N2 C2 127.1(4) 3_656 . . . ?
N7 Ce1 N3 C3 -97.0(4) . . . . ?
N5 Ce1 N3 C3 50.1(4) . . . . ?
N6 Ce1 N3 C3 91.0(4) . . . . ?
N4 Ce1 N3 C3 18.7(3) . . . . ?
N1 Ce1 N3 C3 152.9(3) . . . . ?
N8 Ce1 N3 C3 -29.4(4) . . . . ?
N2 Ce1 N3 C3 159.4(4) . . . . ?
Se1 Ce1 N3 C3 -131.1(4) . . . . ?
Se1 Ce1 N3 C3 -87.7(3) 3_656 . . . ?
N7 Ce1 N4 C4 97.0(3) . . . . ?
N5 Ce1 N4 C4 161.1(3) . . . . ?
N3 Ce1 N4 C4 -41.8(3) . . . . ?
N6 Ce1 N4 C4 -132.7(3) . . . . ?
N1 Ce1 N4 C4 -162.5(3) . . . . ?
N8 Ce1 N4 C4 87.4(3) . . . . ?
N2 Ce1 N4 C4 -83.8(3) . . . . ?
Se1 Ce1 N4 C4 -2.0(4) . . . . ?
Se1 Ce1 N4 C4 20.3(3) 3_656 . . . ?
N7 Ce1 N5 C5 -168.6(3) . . . . ?
N3 Ce1 N5 C5 30.1(4) . . . . ?
N6 Ce1 N5 C5 -16.2(3) . . . . ?
N4 Ce1 N5 C5 58.1(3) . . . . ?
N1 Ce1 N5 C5 -98.6(3) . . . . ?
N8 Ce1 N5 C5 126.7(3) . . . . ?
N2 Ce1 N5 C5 -56.8(3) . . . . ?
Se1 Ce1 N5 C5 -147.6(2) . . . . ?
Se1 Ce1 N5 C5 136.3(2) 3_656 . . . ?
N7 Ce1 N6 C6 24.6(4) . . . . ?
N5 Ce1 N6 C6 -13.9(3) . . . . ?
N3 Ce1 N6 C6 -161.7(3) . . . . ?
N4 Ce1 N6 C6 -99.1(3) . . . . ?
N1 Ce1 N6 C6 61.9(3) . . . . ?
N8 Ce1 N6 C6 -55.7(3) . . . . ?
N2 Ce1 N6 C6 127.4(3) . . . . ?
Se1 Ce1 N6 C6 134.0(3) . . . . ?
Se1 Ce1 N6 C6 -159.3(2) 3_656 . . . ?
N5 Ce1 N7 C7 -93.8(4) . . . . ?
N3 Ce1 N7 C7 62.3(4) . . . . ?
N6 Ce1 N7 C7 -128.5(3) . . . . ?
N4 Ce1 N7 C7 -30.0(4) . . . . ?
N1 Ce1 N7 C7 -167.9(4) . . . . ?
N8 Ce1 N7 C7 -20.1(3) . . . . ?
N2 Ce1 N7 C7 150.7(3) . . . . ?
Se1 Ce1 N7 C7 97.4(3) . . . . ?
Se1 Ce1 N7 C7 53.6(3) 3_656 . . . ?
N7 Ce1 N8 C8 -11.9(3) . . . . ?
N5 Ce1 N8 C8 75.0(3) . . . . ?
N3 Ce1 N8 C8 -154.7(3) . . . . ?
N6 Ce1 N8 C8 114.3(3) . . . . ?
N4 Ce1 N8 C8 159.5(4) . . . . ?
N1 Ce1 N8 C8 23.3(4) . . . . ?
N2 Ce1 N8 C8 -84.3(8) . . . . ?
Se1 Ce1 N8 C8 -73.0(3) . . . . ?
Se1 Ce1 N8 C8 -98.5(3) 3_656 . . . ?
Ce1 N1 C1 C2 -47.6(8) . . . . ?
N1 C1 C2 N2 50.4(10) . . . . ?
Ce1 N2 C2 C1 -26.7(9) . . . . ?
Ce1 N3 C3 C4 7.0(6) . . . . ?
Ce1 N4 C4 C3 64.9(4) . . . . ?
N3 C3 C4 N4 -49.1(6) . . . . ?
Ce1 N5 C5 C6 44.8(4) . . . . ?
Ce1 N6 C6 C5 41.4(4) . . . . ?
N5 C5 C6 N6 -57.2(5) . . . . ?
Ce1 N7 C7 C8 49.6(5) . . . . ?
Ce1 N8 C8 C7 42.1(5) . . . . ?
N7 C7 C8 N8 -59.9(5) . . . . ?
